data_1007244
loop_
_publ_author_name
'Averbuch-Pouchot, M T'
'Durif, A'
'Guitel, J C'

_publ_section_title
;
Crystal structure of an ammonium phospho-chromate: (N H4)3 P Cr4 O16
;
_journal_coden_ASTM JSSCBI
_journal_name_full 'Journal of Solid State Chemistry'
_journal_page_first 381
_journal_page_last 384
_journal_paper_doi 10.1016/0022-4596(81)90450-3
_journal_volume 36
_journal_year 1981
_chemical_formula_structural '(N H4)3 (P Cr4 O16)'
_chemical_formula_sum 'Cr4 H12 N3 O16 P'
_chemical_name_systematic 'Triammonium tetrachromatophosphate'
_space_group_IT_number 160
_symmetry_cell_setting trigonal
_symmetry_space_group_name_Hall 'R 3 -2"'
_symmetry_space_group_name_H-M 'R 3 m :H'
_cell_angle_alpha 90
_cell_angle_beta 90
_cell_angle_gamma 120
_cell_formula_units_Z 3
_cell_length_a 12.033(8)
_cell_length_b 12.033(8)
_cell_length_c 10.032(8)
_cell_volume 1258.0
_refine_ls_R_factor_all 0.054
_cod_original_sg_symbol_H-M 'R 3 m H'
_cod_original_formula_sum 'H12 Cr4 N3 O16 P'
_cod_database_code 1007244

loop_
_symmetry_equiv_pos_as_xyz
x,y,z
-y,x-y,z
y-x,-x,z
-y,-x,z
x,x-y,z
y-x,y,z
1/3+x,2/3+y,2/3+z
2/3+x,1/3+y,1/3+z
1/3-y,2/3+x-y,2/3+z
2/3-y,1/3+x-y,1/3+z
1/3-x+y,2/3-x,2/3+z
2/3-x+y,1/3-x,1/3+z
1/3-y,2/3-x,2/3+z
2/3-y,1/3-x,1/3+z
1/3+x,2/3+x-y,2/3+z
2/3+x,1/3+x-y,1/3+z
1/3-x+y,2/3+y,2/3+z
2/3-x+y,1/3+y,1/3+z

loop_
_atom_site_label
_atom_site_type_symbol
_atom_site_symmetry_multiplicity
_atom_site_Wyckoff_symbol
_atom_site_fract_x
_atom_site_fract_y
_atom_site_fract_z
_atom_site_occupancy
_atom_site_attached_hydrogens
_atom_site_calc_flag
Cr1 Cr6+ 9 b 0.8756 -0.8756(2) 0.5075(3) 1. 0 d
Cr2 Cr6+ 3 a 0. 0. 0. 1. 0 d
P1 P5+ 3 a 0. 0. 0.3257(4) 1. 0 d
O1 O2- 9 b 0.9312 -0.9312 0.3646(11) 1. 0 d
O2 O2- 18 c -0.0191(10) 0.2269(2) 0.5803(13) 1. 0 d
O3 O2- 9 b 0.8084 -0.8084(13) 0.4461(17) 1. 0 d
O4 O2- 3 a 0. 0. 0.1778(14) 1. 0 d
O5 O2- 9 b 0.9271 -0.9271(8) 0.9456(9) 1. 0 d
N1 N3- 9 b -0.5152 0.5152(11) 0.4676(9) 1. 4 d

loop_
_atom_type_symbol
_atom_type_oxidation_number
Cr6+ 6.000
P5+ 5.000
O2- -2.000
N3- -3.000
H1+ 1.000
